data_7707774
loop_
_publ_author_name
'Drescher, Regina'
'W\"ust, Leonie'
'Mihm, Cornelius'
'Krummenacher, Ivo'
'Hofmann, Alexander'
'Goettel, James'
'Braunschweig, Holger'

_publ_section_title
;
 Synthesis, structure and insertion reactivity of Lewis acidic
 9-aluminafluorenes.
;
_journal_issue 30
_journal_name_full 'Dalton transactions (Cambridge, England : 2003)'
_journal_page_first 10400
_journal_page_last 10404
_journal_paper_doi 10.1039/d1dt01897c
_journal_volume 50
_journal_year 2021
_chemical_formula_moiety 'C32 H34 Al2'
_chemical_formula_sum 'C32 H34 Al2'
_chemical_formula_weight 472.55
_space_group_crystal_system triclinic
_space_group_IT_number 2
_space_group_name_Hall '-P 1'
_space_group_name_H-M_alt 'P -1'
_atom_sites_solution_hydrogens geom
_atom_sites_solution_primary dual
_atom_sites_solution_secondary difmap
_audit_creation_method SHELXL-2014/7
_audit_update_record
;
2021-06-08 deposited with the CCDC.	2021-06-30 downloaded from the CCDC.
;
_cell_angle_alpha 81.732(8)
_cell_angle_beta 72.45(3)
_cell_angle_gamma 83.028(9)
_cell_formula_units_Z 1
_cell_length_a 8.6539(19)
_cell_length_b 8.928(2)
_cell_length_c 8.996(4)
_cell_measurement_reflns_used 9435
_cell_measurement_temperature 95(2)
_cell_measurement_theta_max 27.50
_cell_measurement_theta_min 2.31
_cell_volume 653.6(4)
_computing_cell_refinement 'Saint+ ver. V8.37A (Bruker AXS)'
_computing_data_collection 'APEX2 ver. 2014.9 (Bruker AXS)'
_computing_data_reduction 'Saint+ ver. V8.37A (Bruker AXS)'
_computing_molecular_graphics 'ShelXLe (Huebschle et all, 2011)'
_computing_publication_material 'SHELXL-2014/7 (Sheldrick, 2014)'
_computing_structure_refinement 'SHELXL-2014/7 (Sheldrick, 2014)'
_computing_structure_solution 'SHELXT (Sheldrick, 2014)'
_diffrn_ambient_temperature 95(2)
_diffrn_detector 'CCD area detector (Apex2)'
_diffrn_detector_area_resol_mean 8.333
_diffrn_measured_fraction_theta_full 0.989
_diffrn_measured_fraction_theta_max 0.988
_diffrn_measurement_device_type 'Bruker X8-APEX II'
_diffrn_measurement_method '\f and \w scans'
_diffrn_radiation_monochromator 'multi-layer mirror'
_diffrn_radiation_type MoK\a
_diffrn_radiation_wavelength 0.71073
_diffrn_reflns_av_R_equivalents 0.0123
_diffrn_reflns_av_unetI/netI 0.0180
_diffrn_reflns_Laue_measured_fraction_full 0.989
_diffrn_reflns_Laue_measured_fraction_max 0.988
_diffrn_reflns_limit_h_max 10
_diffrn_reflns_limit_h_min -10
_diffrn_reflns_limit_k_max 11
_diffrn_reflns_limit_k_min -11
_diffrn_reflns_limit_l_max 7
_diffrn_reflns_limit_l_min -11
_diffrn_reflns_number 5089
_diffrn_reflns_point_group_measured_fraction_full 0.989
_diffrn_reflns_point_group_measured_fraction_max 0.988
_diffrn_reflns_theta_full 26.000
_diffrn_reflns_theta_max 26.369
_diffrn_reflns_theta_min 2.313
_diffrn_source 'rotating-anode (Nonius FR-591)'
_exptl_absorpt_coefficient_mu 0.130
_exptl_absorpt_correction_T_max 0.7455
_exptl_absorpt_correction_T_min 0.7132
_exptl_absorpt_correction_type multi-scan
_exptl_absorpt_process_details 'SadAbs 2016/2 (Bruker AXS)'
_exptl_crystal_colour colourless
_exptl_crystal_density_diffrn 1.201
_exptl_crystal_description block
_exptl_crystal_F_000 252
_exptl_crystal_size_max 0.866
_exptl_crystal_size_mid 0.576
_exptl_crystal_size_min 0.382
_refine_diff_density_max 0.339
_refine_diff_density_min -0.170
_refine_diff_density_rms 0.042
_refine_ls_extinction_method none
_refine_ls_goodness_of_fit_ref 1.067
_refine_ls_hydrogen_treatment constr
_refine_ls_matrix_type full
_refine_ls_number_parameters 157
_refine_ls_number_reflns 2641
_refine_ls_number_restraints 0
_refine_ls_restrained_S_all 1.067
_refine_ls_R_factor_all 0.0320
_refine_ls_R_factor_gt 0.0297
_refine_ls_shift/su_max 0.001
_refine_ls_shift/su_mean 0.000
_refine_ls_structure_factor_coef Fsqd
_refine_ls_weighting_details 'w=1/[\s^2^(Fo^2^)+(0.0387P)^2^+0.2911P] where P=(Fo^2^+2Fc^2^)/3'
_refine_ls_weighting_scheme calc
_refine_ls_wR_factor_gt 0.0798
_refine_ls_wR_factor_ref 0.0817
_reflns_Friedel_coverage 0.000
_reflns_number_gt 2464
_reflns_number_total 2641
_reflns_threshold_expression 'I > 2\s(I)'
_cod_data_source_file d1dt01897c2.cif
_cod_data_source_block AlHo160_a
_cod_depositor_comments 'Adding full bibliography for 7707770--7707780.cif.'
_cod_original_cell_volume 653.5(4)
_cod_database_code 7707774
_shelx_shelxl_version_number 2014/7
_shelx_space_group_comment
;
The symmetry employed for this shelxl refinement is uniquely defined
by the following loop, which should always be used as a source of
symmetry information in preference to the above space-group names.
They are only intended as comments.
;
_shelx_estimated_absorpt_t_min 0.896
_shelx_estimated_absorpt_t_max 0.952

loop_
_space_group_symop_operation_xyz
'x, y, z'
'-x, -y, -z'

loop_
_atom_site_label
_atom_site_type_symbol
_atom_site_fract_x
_atom_site_fract_y
_atom_site_fract_z
_atom_site_U_iso_or_equiv
_atom_site_adp_type
_atom_site_occupancy
_atom_site_site_symmetry_order
_atom_site_calc_flag
_atom_site_refinement_flags_posn
_atom_site_refinement_flags_adp
_atom_site_refinement_flags_occupancy
_atom_site_disorder_assembly
_atom_site_disorder_group
C1_1 C 0.60659(14) 0.70820(13) 0.26949(13) 0.0133(2) Uani 1 1 d . . . . .
Al1_1 Al 0.42959(4) 0.62551(4) 0.44511(4) 0.01082(11) Uani 1 1 d . . . . .
C2_1 C 0.67695(14) 0.59855(13) 0.16481(13) 0.0134(2) Uani 1 1 d . . . . .
C3_1 C 0.59634(14) 0.45411(13) 0.19686(13) 0.0128(2) Uani 1 1 d . . . . .
C4_1 C 0.48717(14) 0.41671(13) 0.34956(13) 0.0124(2) Uani 1 1 d . . . . .
C5_1 C 0.39121(14) 0.29422(13) 0.36736(14) 0.0149(2) Uani 1 1 d . . . . .
H5_1 H 0.3131 0.2704 0.4655 0.018 Uiso 1 1 calc R U . . .
C6_1 C 0.40718(16) 0.20770(14) 0.24646(14) 0.0185(3) Uani 1 1 d . . . . .
H6_1 H 0.3408 0.1262 0.2621 0.022 Uiso 1 1 calc R U . . .
C7_1 C 0.52081(16) 0.24098(14) 0.10254(14) 0.0198(3) Uani 1 1 d . . . . .
H7_1 H 0.5356 0.1793 0.0208 0.024 Uiso 1 1 calc R U . . .
C8_1 C 0.61283(15) 0.36391(14) 0.07755(14) 0.0174(3) Uani 1 1 d . . . . .
H8_1 H 0.6883 0.3871 -0.0223 0.021 Uiso 1 1 calc R U . . .
C9_1 C 0.81052(15) 0.62916(14) 0.03414(14) 0.0180(3) Uani 1 1 d . . . . .
H9_1 H 0.8580 0.5538 -0.0345 0.022 Uiso 1 1 calc R U . . .
C10_1 C 0.87354(16) 0.76967(15) 0.00480(15) 0.0223(3) Uani 1 1 d . . . . .
H10_1 H 0.9647 0.7900 -0.0836 0.027 Uiso 1 1 calc R U . . .
C11_1 C 0.80389(16) 0.88055(15) 0.10403(15) 0.0222(3) Uani 1 1 d . . . . .
H11_1 H 0.8455 0.9775 0.0824 0.027 Uiso 1 1 calc R U . . .
C12_1 C 0.67281(15) 0.84902(14) 0.23535(14) 0.0178(3) Uani 1 1 d . . . . .
H12_1 H 0.6270 0.9250 0.3037 0.021 Uiso 1 1 calc R U . . .
C13_1 C 0.20272(14) 0.71634(13) 0.49813(13) 0.0138(2) Uani 1 1 d . . . . .
C14_1 C 0.08272(14) 0.61342(14) 0.61670(14) 0.0182(3) Uani 1 1 d . . . . .
H14A_1 H -0.0281 0.6618 0.6329 0.027 Uiso 1 1 calc R U . . .
H14B_1 H 0.1092 0.5970 0.7167 0.027 Uiso 1 1 calc R U . . .
H14C_1 H 0.0902 0.5156 0.5765 0.027 Uiso 1 1 calc R U . . .
C15_1 C 0.15239(16) 0.75240(16) 0.34611(15) 0.0221(3) Uani 1 1 d . . . . .
H15A_1 H 0.1564 0.6580 0.3009 0.033 Uiso 1 1 calc R U . . .
H15B_1 H 0.2272 0.8206 0.2710 0.033 Uiso 1 1 calc R U . . .
H15C_1 H 0.0415 0.8016 0.3695 0.033 Uiso 1 1 calc R U . . .
C16_1 C 0.19762(16) 0.86448(14) 0.56826(15) 0.0216(3) Uani 1 1 d . . . . .
H16A_1 H 0.0871 0.9144 0.5913 0.032 Uiso 1 1 calc R U . . .
H16B_1 H 0.2730 0.9320 0.4929 0.032 Uiso 1 1 calc R U . . .
H16C_1 H 0.2295 0.8416 0.6653 0.032 Uiso 1 1 calc R U . . .

loop_
_atom_site_aniso_label
_atom_site_aniso_U_11
_atom_site_aniso_U_22
_atom_site_aniso_U_33
_atom_site_aniso_U_23
_atom_site_aniso_U_13
_atom_site_aniso_U_12
C1_1 0.0124(5) 0.0162(5) 0.0109(5) -0.0003(4) -0.0036(4) -0.0005(4)
Al1_1 0.00982(18) 0.01267(18) 0.00900(17) -0.00165(12) -0.00125(13) -0.00049(12)
C2_1 0.0125(6) 0.0167(6) 0.0109(5) -0.0001(4) -0.0044(4) 0.0002(4)
C3_1 0.0118(5) 0.0147(5) 0.0116(5) -0.0012(4) -0.0043(4) 0.0025(4)
C4_1 0.0118(5) 0.0141(5) 0.0115(5) -0.0023(4) -0.0042(4) 0.0008(4)
C5_1 0.0141(6) 0.0166(6) 0.0144(5) -0.0001(4) -0.0055(4) -0.0012(4)
C6_1 0.0247(7) 0.0150(6) 0.0198(6) -0.0009(5) -0.0121(5) -0.0035(5)
C7_1 0.0305(7) 0.0167(6) 0.0152(6) -0.0053(5) -0.0108(5) 0.0017(5)
C8_1 0.0210(6) 0.0187(6) 0.0111(5) -0.0018(4) -0.0038(5) 0.0013(5)
C9_1 0.0160(6) 0.0230(6) 0.0127(6) -0.0032(5) -0.0010(5) 0.0003(5)
C10_1 0.0174(6) 0.0298(7) 0.0153(6) 0.0002(5) 0.0025(5) -0.0072(5)
C11_1 0.0231(7) 0.0216(6) 0.0204(6) 0.0008(5) -0.0021(5) -0.0105(5)
C12_1 0.0188(6) 0.0188(6) 0.0149(6) -0.0026(4) -0.0031(5) -0.0022(5)
C13_1 0.0123(5) 0.0163(5) 0.0123(5) -0.0026(4) -0.0032(4) 0.0006(4)
C14_1 0.0119(6) 0.0242(6) 0.0175(6) -0.0022(5) -0.0024(5) -0.0022(5)
C15_1 0.0186(6) 0.0301(7) 0.0170(6) -0.0018(5) -0.0068(5) 0.0032(5)
C16_1 0.0248(7) 0.0167(6) 0.0222(6) -0.0054(5) -0.0054(5) 0.0024(5)

loop_
_atom_type_symbol
_atom_type_description
_atom_type_scat_dispersion_real
_atom_type_scat_dispersion_imag
_atom_type_scat_source
C C 0.0033 0.0016 'International Tables Vol C Tables 4.2.6.8 and 6.1.1.4'
H H 0.0000 0.0000 'International Tables Vol C Tables 4.2.6.8 and 6.1.1.4'
Al Al 0.0645 0.0514 'International Tables Vol C Tables 4.2.6.8 and 6.1.1.4'

loop_
_exptl_crystal_face_index_h
_exptl_crystal_face_index_k
_exptl_crystal_face_index_l
_exptl_crystal_face_perp_dist
1.00 0.00 -1.00 0.4090
-1.00 0.00 0.00 0.3090
1.00 0.00 0.00 0.3420
-1.00 0.00 -1.00 0.2510
1.00 0.00 1.00 0.2660
0.00 0.00 1.00 0.4020
0.00 0.00 -1.00 0.3480
-1.00 1.00 -1.00 0.2700
1.00 -1.00 1.00 0.2570
-1.00 1.00 0.00 0.2390
1.00 -1.00 0.00 0.3370
-1.00 1.00 1.00 0.3110
1.00 -1.00 -1.00 0.3740
0.00 1.00 -1.00 0.3150
0.00 -1.00 1.00 0.3600
-1.00 -1.00 1.00 0.4320
0.00 -1.00 0.00 0.1910
0.00 1.00 0.00 0.1890
0.00 -1.00 -1.00 0.3180
0.00 1.00 1.00 0.3050
-1.00 -1.00 0.00 0.3140
1.00 1.00 0.00 0.3530
-1.00 -1.00 -1.00 0.2230
1.00 1.00 1.00 0.3020

loop_
_geom_angle_atom_site_label_1
_geom_angle_atom_site_label_2
_geom_angle_atom_site_label_3
_geom_angle
_geom_angle_site_symmetry_1
_geom_angle_site_symmetry_3
_geom_angle_publ_flag
C12_1 C1_1 C2_1 117.55(11) . . ?
C12_1 C1_1 Al1_1 132.02(9) . . ?
C2_1 C1_1 Al1_1 110.41(9) . . ?
C1_1 Al1_1 C13_1 123.89(5) . . ?
C1_1 Al1_1 C4_1 88.05(5) . . ?
C13_1 Al1_1 C4_1 119.59(5) . . ?
C1_1 Al1_1 C4_1 108.03(5) . 2_666 ?
C13_1 Al1_1 C4_1 110.41(5) . 2_666 ?
C4_1 Al1_1 C4_1 103.68(4) . 2_666 ?
C1_1 Al1_1 Al1_1 103.03(4) . 2_666 ?
C13_1 Al1_1 Al1_1 132.89(4) . 2_666 ?
C4_1 Al1_1 Al1_1 52.52(4) . 2_666 ?
C4_1 Al1_1 Al1_1 51.15(3) 2_666 2_666 ?
C9_1 C2_1 C1_1 120.79(11) . . ?
C9_1 C2_1 C3_1 122.63(11) . . ?
C1_1 C2_1 C3_1 116.50(10) . . ?
C8_1 C3_1 C4_1 119.87(11) . . ?
C8_1 C3_1 C2_1 121.23(10) . . ?
C4_1 C3_1 C2_1 118.59(10) . . ?
C5_1 C4_1 C3_1 116.85(10) . . ?
C5_1 C4_1 Al1_1 130.62(9) . . ?
C3_1 C4_1 Al1_1 103.63(8) . . ?
C5_1 C4_1 Al1_1 102.84(8) . 2_666 ?
C3_1 C4_1 Al1_1 121.47(8) . 2_666 ?
Al1_1 C4_1 Al1_1 76.32(4) . 2_666 ?
C6_1 C5_1 C4_1 122.27(11) . . ?
C6_1 C5_1 H5_1 118.9 . . ?
C4_1 C5_1 H5_1 118.9 . . ?
C5_1 C6_1 C7_1 119.53(11) . . ?
C5_1 C6_1 H6_1 120.2 . . ?
C7_1 C6_1 H6_1 120.2 . . ?
C8_1 C7_1 C6_1 120.23(11) . . ?
C8_1 C7_1 H7_1 119.9 . . ?
C6_1 C7_1 H7_1 119.9 . . ?
C7_1 C8_1 C3_1 121.05(11) . . ?
C7_1 C8_1 H8_1 119.5 . . ?
C3_1 C8_1 H8_1 119.5 . . ?
C10_1 C9_1 C2_1 119.98(11) . . ?
C10_1 C9_1 H9_1 120.0 . . ?
C2_1 C9_1 H9_1 120.0 . . ?
C11_1 C10_1 C9_1 120.24(11) . . ?
C11_1 C10_1 H10_1 119.9 . . ?
C9_1 C10_1 H10_1 119.9 . . ?
C10_1 C11_1 C12_1 119.69(12) . . ?
C10_1 C11_1 H11_1 120.2 . . ?
C12_1 C11_1 H11_1 120.2 . . ?
C11_1 C12_1 C1_1 121.72(11) . . ?
C11_1 C12_1 H12_1 119.1 . . ?
C1_1 C12_1 H12_1 119.1 . . ?
C14_1 C13_1 C16_1 108.63(10) . . ?
C14_1 C13_1 C15_1 109.26(10) . . ?
C16_1 C13_1 C15_1 109.43(10) . . ?
C14_1 C13_1 Al1_1 113.39(8) . . ?
C16_1 C13_1 Al1_1 107.76(8) . . ?
C15_1 C13_1 Al1_1 108.32(8) . . ?
C13_1 C14_1 H14A_1 109.5 . . ?
C13_1 C14_1 H14B_1 109.5 . . ?
H14A_1 C14_1 H14B_1 109.5 . . ?
C13_1 C14_1 H14C_1 109.5 . . ?
H14A_1 C14_1 H14C_1 109.5 . . ?
H14B_1 C14_1 H14C_1 109.5 . . ?
C13_1 C15_1 H15A_1 109.5 . . ?
C13_1 C15_1 H15B_1 109.5 . . ?
H15A_1 C15_1 H15B_1 109.5 . . ?
C13_1 C15_1 H15C_1 109.5 . . ?
H15A_1 C15_1 H15C_1 109.5 . . ?
H15B_1 C15_1 H15C_1 109.5 . . ?
C13_1 C16_1 H16A_1 109.5 . . ?
C13_1 C16_1 H16B_1 109.5 . . ?
H16A_1 C16_1 H16B_1 109.5 . . ?
C13_1 C16_1 H16C_1 109.5 . . ?
H16A_1 C16_1 H16C_1 109.5 . . ?
H16B_1 C16_1 H16C_1 109.5 . . ?

loop_
_geom_bond_atom_site_label_1
_geom_bond_atom_site_label_2
_geom_bond_distance
_geom_bond_site_symmetry_2
_geom_bond_publ_flag
C1_1 C12_1 1.4004(17) . ?
C1_1 C2_1 1.4109(16) . ?
C1_1 Al1_1 1.9664(14) . ?
Al1_1 C13_1 1.9748(13) . ?
Al1_1 C4_1 2.1069(13) . ?
Al1_1 C4_1 2.1468(14) 2_666 ?
Al1_1 Al1_1 2.6285(8) 2_666 ?
C2_1 C9_1 1.3991(17) . ?
C2_1 C3_1 1.4909(16) . ?
C3_1 C8_1 1.3961(16) . ?
C3_1 C4_1 1.4329(17) . ?
C4_1 C5_1 1.4146(16) . ?
C4_1 Al1_1 2.1468(14) 2_666 ?
C5_1 C6_1 1.3869(17) . ?
C5_1 H5_1 0.9500 . ?
C6_1 C7_1 1.3871(19) . ?
C6_1 H6_1 0.9500 . ?
C7_1 C8_1 1.3866(18) . ?
C7_1 H7_1 0.9500 . ?
C8_1 H8_1 0.9500 . ?
C9_1 C10_1 1.3874(18) . ?
C9_1 H9_1 0.9500 . ?
C10_1 C11_1 1.3874(19) . ?
C10_1 H10_1 0.9500 . ?
C11_1 C12_1 1.3911(18) . ?
C11_1 H11_1 0.9500 . ?
C12_1 H12_1 0.9500 . ?
C13_1 C14_1 1.5305(17) . ?
C13_1 C16_1 1.5356(16) . ?
C13_1 C15_1 1.5369(17) . ?
C14_1 H14A_1 0.9800 . ?
C14_1 H14B_1 0.9800 . ?
C14_1 H14C_1 0.9800 . ?
C15_1 H15A_1 0.9800 . ?
C15_1 H15B_1 0.9800 . ?
C15_1 H15C_1 0.9800 . ?
C16_1 H16A_1 0.9800 . ?
C16_1 H16B_1 0.9800 . ?
C16_1 H16C_1 0.9800 . ?

loop_
_geom_torsion_atom_site_label_1
_geom_torsion_atom_site_label_2
_geom_torsion_atom_site_label_3
_geom_torsion_atom_site_label_4
_geom_torsion
_geom_torsion_site_symmetry_1
_geom_torsion_site_symmetry_2
_geom_torsion_site_symmetry_3
_geom_torsion_site_symmetry_4
_geom_torsion_publ_flag
C12_1 C1_1 C2_1 C9_1 1.55(17) . . . . ?
Al1_1 C1_1 C2_1 C9_1 -177.09(9) . . . . ?
C12_1 C1_1 C2_1 C3_1 -175.42(10) . . . . ?
Al1_1 C1_1 C2_1 C3_1 5.94(12) . . . . ?
C9_1 C2_1 C3_1 C8_1 -20.97(17) . . . . ?
C1_1 C2_1 C3_1 C8_1 155.94(11) . . . . ?
C9_1 C2_1 C3_1 C4_1 165.45(11) . . . . ?
C1_1 C2_1 C3_1 C4_1 -17.64(15) . . . . ?
C8_1 C3_1 C4_1 C5_1 -4.74(16) . . . . ?
C2_1 C3_1 C4_1 C5_1 168.93(10) . . . . ?
C8_1 C3_1 C4_1 Al1_1 -155.61(9) . . . . ?
C2_1 C3_1 C4_1 Al1_1 18.06(11) . . . . ?
C8_1 C3_1 C4_1 Al1_1 122.25(10) . . . 2_666 ?
C2_1 C3_1 C4_1 Al1_1 -64.07(12) . . . 2_666 ?
C3_1 C4_1 C5_1 C6_1 3.62(17) . . . . ?
Al1_1 C4_1 C5_1 C6_1 145.07(10) . . . . ?
Al1_1 C4_1 C5_1 C6_1 -132.05(11) 2_666 . . . ?
C4_1 C5_1 C6_1 C7_1 0.08(18) . . . . ?
C5_1 C6_1 C7_1 C8_1 -2.78(18) . . . . ?
C6_1 C7_1 C8_1 C3_1 1.59(19) . . . . ?
C4_1 C3_1 C8_1 C7_1 2.27(17) . . . . ?
C2_1 C3_1 C8_1 C7_1 -171.23(11) . . . . ?
C1_1 C2_1 C9_1 C10_1 -1.12(18) . . . . ?
C3_1 C2_1 C9_1 C10_1 175.66(11) . . . . ?
C2_1 C9_1 C10_1 C11_1 -0.45(19) . . . . ?
C9_1 C10_1 C11_1 C12_1 1.5(2) . . . . ?
C10_1 C11_1 C12_1 C1_1 -1.1(2) . . . . ?
C2_1 C1_1 C12_1 C11_1 -0.46(18) . . . . ?
Al1_1 C1_1 C12_1 C11_1 177.82(10) . . . . ?
